data_7025064
loop_
_publ_author_name
'Algarra, Andr\'es G'
'Basallote, Manuel G.'
'Fernandez-Trujillo, M J'
'Llusar, Rosa'
'Pino-Chamorro, Jose A'
'Sorribes, Ivan'
'Vicent, Cristian'

_publ_section_title
;
 Site specific ligand substitution in cubane-type Mo3FeS(4)(4+) clusters:
 kinetics and mechanism of reaction and isolation of mixed ligand Cl/SPh
 complexes.
;
_journal_issue 15
_journal_name_full 'Dalton transactions (Cambridge, England : 2003)'
_journal_page_first 3725
_journal_page_last 3735
_journal_paper_doi 10.1039/b924801c
_journal_volume 39
_journal_year 2010
_chemical_formula_sum 'C24 H53 Cl3 Fe Mo3 P6 S5'
_chemical_formula_weight 1137.80
_chemical_name_systematic
;
?
;
_space_group_IT_number 9
_symmetry_cell_setting monoclinic
_symmetry_Int_Tables_number 9
_symmetry_space_group_name_Hall 'C -2yc'
_symmetry_space_group_name_H-M 'C 1 c 1'
_atom_sites_solution_hydrogens geom
_atom_sites_solution_primary direct
_atom_sites_solution_secondary difmap
_audit_creation_method SHELXL-97
_cell_angle_alpha 90.00
_cell_angle_beta 100.978(4)
_cell_angle_gamma 90.00
_cell_formula_units_Z 4
_cell_length_a 20.695(4)
_cell_length_b 15.641(3)
_cell_length_c 13.224(3)
_cell_measurement_reflns_used 1007
_cell_measurement_temperature 293(2)
_cell_measurement_theta_max 20.62
_cell_measurement_theta_min 2.40
_cell_volume 4202.2(15)
_computing_cell_refinement 'Bruker SMART'
_computing_data_collection 'Bruker SMART'
_computing_data_reduction 'Bruker SAINT'
_computing_molecular_graphics 'Bruker SHELXTL'
_computing_publication_material 'Bruker SHELXTL'
_computing_structure_refinement 'SHELXL-97 (Sheldrick, 1997)'
_computing_structure_solution 'SHELXS-97 (Sheldrick, 1990)'
_diffrn_ambient_temperature 293(2)
_diffrn_measured_fraction_theta_full 1.000
_diffrn_measured_fraction_theta_max 1.000
_diffrn_measurement_device_type 'CCD area detector'
_diffrn_measurement_method 'phi and omega scans'
_diffrn_radiation_monochromator graphite
_diffrn_radiation_source 'fine-focus sealed tube'
_diffrn_radiation_type MoK\a
_diffrn_radiation_wavelength 0.71073
_diffrn_reflns_av_R_equivalents 0.0967
_diffrn_reflns_av_sigmaI/netI 0.1934
_diffrn_reflns_limit_h_max 24
_diffrn_reflns_limit_h_min -22
_diffrn_reflns_limit_k_max 18
_diffrn_reflns_limit_k_min -10
_diffrn_reflns_limit_l_max 15
_diffrn_reflns_limit_l_min -15
_diffrn_reflns_number 11460
_diffrn_reflns_theta_full 25.00
_diffrn_reflns_theta_max 25.00
_diffrn_reflns_theta_min 1.64
_exptl_absorpt_coefficient_mu 1.899
_exptl_absorpt_correction_T_max 1.000000
_exptl_absorpt_correction_T_min 0.737745
_exptl_absorpt_correction_type multi-scan
_exptl_absorpt_process_details 'Bruker SADABS'
_exptl_crystal_colour red
_exptl_crystal_density_diffrn 1.798
_exptl_crystal_density_method 'not measured'
_exptl_crystal_description prism
_exptl_crystal_F_000 2280
_exptl_crystal_size_max 0.17
_exptl_crystal_size_mid 0.16
_exptl_crystal_size_min 0.14
_refine_diff_density_max 1.714
_refine_diff_density_min -1.459
_refine_diff_density_rms 0.213
_refine_ls_abs_structure_details 'Flack H D (1983), Acta Cryst. A39, 876-881'
_refine_ls_abs_structure_Flack 0.19(9)
_refine_ls_extinction_method none
_refine_ls_goodness_of_fit_ref 1.030
_refine_ls_hydrogen_treatment constr
_refine_ls_matrix_type full
_refine_ls_number_parameters 350
_refine_ls_number_reflns 6554
_refine_ls_number_restraints 5
_refine_ls_restrained_S_all 1.030
_refine_ls_R_factor_all 0.1614
_refine_ls_R_factor_gt 0.0804
_refine_ls_shift/su_max 0.000
_refine_ls_shift/su_mean 0.000
_refine_ls_structure_factor_coef Fsqd
_refine_ls_weighting_details 'calc w=1/[\s^2^(Fo^2^)+(0.0735P)^2^+0.0000P] where P=(Fo^2^+2Fc^2^)/3'
_refine_ls_weighting_scheme calc
_refine_ls_wR_factor_gt 0.1516
_refine_ls_wR_factor_ref 0.1861
_reflns_number_gt 3567
_reflns_number_total 6554
_reflns_threshold_expression >2sigma(I)
_cod_data_source_file b924801c.txt
_cod_data_source_block str956m
_cod_depositor_comments
;
The following automatic conversions were performed:

'_symmetry_cell_setting' value 'Monoclinic' changed to 'monoclinic'
according to /home/saulius/struct/CIF-dictionaries/cif_core.dic
dictionary named 'cif_core.dic' version 2.4.2 from 2011-04-26.

Automatic conversion script
Id: cif_fix_values 1891 2012-01-12 08:04:46Z andrius 
;
_cod_original_cell_volume 4202.3(14)
_cod_original_sg_symbol_H-M Cc
_cod_database_code 7025064

loop_
_symmetry_equiv_pos_as_xyz
'x, y, z'
'x, -y, z+1/2'
'x+1/2, y+1/2, z'
'x+1/2, -y+1/2, z+1/2'

loop_
_atom_site_label
_atom_site_type_symbol
_atom_site_fract_x
_atom_site_fract_y
_atom_site_fract_z
_atom_site_U_iso_or_equiv
_atom_site_adp_type
_atom_site_occupancy
_atom_site_symmetry_multiplicity
_atom_site_calc_flag
_atom_site_refinement_flags
Mo1 Mo 0.51128(8) 0.65090(12) 0.40295(12) 0.0270(4) Uani 1 1 d .
Mo2 Mo 0.43471(8) 0.77730(12) 0.28483(12) 0.0276(5) Uani 1 1 d .
Mo3 Mo 0.53722(8) 0.82389(12) 0.44587(12) 0.0289(5) Uani 1 1 d .
Fe1 Fe 0.56220(14) 0.7507(2) 0.2691(2) 0.0328(8) Uani 1 1 d .
S1 S 0.4405(2) 0.7503(4) 0.4619(4) 0.0308(13) Uani 1 1 d .
S2 S 0.4819(3) 0.6533(4) 0.2225(4) 0.0347(14) Uani 1 1 d .
S3 S 0.6165(2) 0.7191(4) 0.4281(4) 0.0337(14) Uani 1 1 d .
S4 S 0.5171(2) 0.8798(4) 0.2732(4) 0.0381(16) Uani 1 1 d .
S100 S 0.6088(4) 0.7235(7) 0.1303(5) 0.092(3) Uani 1 1 d .
Cl1 Cl 0.5239(3) 0.5960(4) 0.5839(4) 0.0428(15) Uani 1 1 d .
Cl2 Cl 0.3224(2) 0.7081(4) 0.2685(4) 0.0420(15) Uani 1 1 d .
Cl3 Cl 0.4805(3) 0.9459(4) 0.5200(4) 0.0472(15) Uani 1 1 d .
P1 P 0.5822(3) 0.5214(4) 0.3880(4) 0.0374(15) Uani 1 1 d .
P2 P 0.4274(3) 0.5288(4) 0.3869(5) 0.0405(16) Uani 1 1 d .
P3 P 0.3927(3) 0.8026(4) 0.0935(4) 0.0394(16) Uani 1 1 d .
P4 P 0.3592(3) 0.9080(4) 0.2846(5) 0.0451(18) Uani 1 1 d .
P5 P 0.6300(3) 0.9313(4) 0.4714(5) 0.0412(16) Uani 1 1 d .
P6 P 0.5828(3) 0.8122(4) 0.6414(5) 0.0442(17) Uani 1 1 d .
C1 C 0.6453(11) 0.4939(18) 0.4965(17) 0.062(8) Uani 1 1 d .
H1A H 0.6268 0.4930 0.5579 0.093 Uiso 1 1 calc R
H1B H 0.6799 0.5356 0.5039 0.093 Uiso 1 1 calc R
H1C H 0.6627 0.4385 0.4857 0.093 Uiso 1 1 calc R
C2 C 0.6274(10) 0.5181(15) 0.2858(16) 0.045(6) Uani 1 1 d .
H2A H 0.5984 0.5305 0.2218 0.068 Uiso 1 1 calc R
H2B H 0.6461 0.4622 0.2826 0.068 Uiso 1 1 calc R
H2C H 0.6620 0.5598 0.2982 0.068 Uiso 1 1 calc R
C3 C 0.5316(12) 0.4247(15) 0.368(2) 0.054(7) Uani 1 1 d .
H3A H 0.5147 0.4169 0.2952 0.064 Uiso 1 1 calc R
H3B H 0.5584 0.3754 0.3929 0.064 Uiso 1 1 calc R
C4 C 0.4738(10) 0.4310(15) 0.4258(13) 0.036(6) Uani 1 1 d .
H4A H 0.4904 0.4318 0.4995 0.044 Uiso 1 1 calc R
H4B H 0.4453 0.3817 0.4098 0.044 Uiso 1 1 calc R
C5 C 0.3645(10) 0.5330(19) 0.4722(19) 0.065(8) Uani 1 1 d .
H5A H 0.3380 0.5834 0.4568 0.097 Uiso 1 1 calc R
H5B H 0.3865 0.5344 0.5430 0.097 Uiso 1 1 calc R
H5C H 0.3369 0.4832 0.4604 0.097 Uiso 1 1 calc R
C6 C 0.3814(11) 0.4989(18) 0.2622(19) 0.066(9) Uani 1 1 d .
H6A H 0.3544 0.5460 0.2330 0.100 Uiso 1 1 calc R
H6B H 0.3540 0.4506 0.2693 0.100 Uiso 1 1 calc R
H6C H 0.4113 0.4842 0.2177 0.100 Uiso 1 1 calc R
C7 C 0.3390(13) 0.7200(16) 0.0272(18) 0.057(7) Uani 1 1 d .
H7A H 0.3050 0.7075 0.0653 0.086 Uiso 1 1 calc R
H7B H 0.3641 0.6692 0.0218 0.086 Uiso 1 1 calc R
H7C H 0.3194 0.7396 -0.0405 0.086 Uiso 1 1 calc R
C8 C 0.4515(12) 0.8183(16) 0.013(2) 0.061(8) Uani 1 1 d .
H8A H 0.4824 0.8614 0.0428 0.091 Uiso 1 1 calc R
H8B H 0.4295 0.8362 -0.0539 0.091 Uiso 1 1 calc R
H8C H 0.4745 0.7657 0.0076 0.091 Uiso 1 1 calc R
C9 C 0.3406(12) 0.8994(17) 0.0735(18) 0.062(8) Uani 1 1 d .
H9A H 0.3681 0.9492 0.0702 0.075 Uiso 1 1 calc R
H9B H 0.3098 0.8949 0.0086 0.075 Uiso 1 1 calc R
C10 C 0.3031(10) 0.9102(16) 0.1605(16) 0.046(6) Uani 1 1 d .
H10A H 0.2710 0.8645 0.1578 0.055 Uiso 1 1 calc R
H10B H 0.2795 0.9641 0.1526 0.055 Uiso 1 1 calc R
C11 C 0.3057(12) 0.9117(18) 0.378(2) 0.065(8) Uani 1 1 d .
H11A H 0.3317 0.9094 0.4459 0.098 Uiso 1 1 calc R
H11B H 0.2762 0.8638 0.3671 0.098 Uiso 1 1 calc R
H11C H 0.2808 0.9638 0.3691 0.098 Uiso 1 1 calc R
C12 C 0.3956(12) 1.0137(15) 0.283(2) 0.067(9) Uani 1 1 d .
H12A H 0.4277 1.0221 0.3446 0.101 Uiso 1 1 calc R
H12B H 0.3619 1.0563 0.2782 0.101 Uiso 1 1 calc R
H12C H 0.4166 1.0184 0.2240 0.101 Uiso 1 1 calc R
C13 C 0.6084(13) 1.0400(16) 0.4537(19) 0.065(8) Uani 1 1 d .
H13A H 0.5746 1.0535 0.4917 0.098 Uiso 1 1 calc R
H13B H 0.5926 1.0510 0.3818 0.098 Uiso 1 1 calc R
H13C H 0.6464 1.0749 0.4779 0.098 Uiso 1 1 calc R
C14 C 0.6938(11) 0.917(2) 0.395(2) 0.072(9) Uani 1 1 d .
H14A H 0.7089 0.8584 0.4007 0.107 Uiso 1 1 calc R
H14B H 0.7300 0.9542 0.4195 0.107 Uiso 1 1 calc R
H14C H 0.6761 0.9292 0.3239 0.107 Uiso 1 1 calc R
C15 C 0.6756(11) 0.9291(17) 0.6055(15) 0.056(8) Uani 1 1 d .
H15A H 0.7091 0.8849 0.6126 0.067 Uiso 1 1 calc R
H15B H 0.6975 0.9835 0.6221 0.067 Uiso 1 1 calc R
C16 C 0.6309(10) 0.9120(17) 0.6786(18) 0.052(7) Uani 1 1 d .
H16A H 0.6010 0.9598 0.6783 0.062 Uiso 1 1 calc R
H16B H 0.6565 0.9061 0.7478 0.062 Uiso 1 1 calc R
C17 C 0.6427(11) 0.7326(15) 0.6897(19) 0.052(7) Uani 1 1 d .
H17A H 0.6767 0.7328 0.6496 0.078 Uiso 1 1 calc R
H17B H 0.6220 0.6775 0.6852 0.078 Uiso 1 1 calc R
H17C H 0.6614 0.7449 0.7603 0.078 Uiso 1 1 calc R
C18 C 0.5237(12) 0.8017(16) 0.7242(19) 0.058(8) Uani 1 1 d .
H18A H 0.4887 0.8421 0.7038 0.087 Uiso 1 1 calc R
H18B H 0.5447 0.8127 0.7941 0.087 Uiso 1 1 calc R
H18C H 0.5060 0.7448 0.7188 0.087 Uiso 1 1 calc R
C100 C 0.6923(10) 0.7413(17) 0.1441(16) 0.056(7) Uiso 1 1 d D
C101 C 0.7386(12) 0.7400(18) 0.2343(19) 0.072(8) Uiso 1 1 d D
H101 H 0.7249 0.7356 0.2971 0.086 Uiso 1 1 calc R
C102 C 0.8073(16) 0.745(2) 0.233(3) 0.089(10) Uiso 1 1 d .
H102 H 0.8384 0.7369 0.2927 0.107 Uiso 1 1 calc R
C103 C 0.826(2) 0.763(3) 0.144(3) 0.129(15) Uiso 1 1 d .
H103 H 0.8702 0.7748 0.1452 0.155 Uiso 1 1 calc R
C104 C 0.7849(12) 0.763(2) 0.055(3) 0.091(10) Uiso 1 1 d D
H104 H 0.8009 0.7671 -0.0061 0.109 Uiso 1 1 calc R
C105 C 0.7174(11) 0.7571(16) 0.0516(17) 0.054(7) Uiso 1 1 d D
H105 H 0.6883 0.7635 -0.0108 0.065 Uiso 1 1 calc R

loop_
_atom_site_aniso_label
_atom_site_aniso_U_11
_atom_site_aniso_U_22
_atom_site_aniso_U_33
_atom_site_aniso_U_23
_atom_site_aniso_U_13
_atom_site_aniso_U_12
Mo1 0.0245(9) 0.0371(11) 0.0194(9) 0.0019(9) 0.0040(7) 0.0010(9)
Mo2 0.0221(9) 0.0370(12) 0.0230(10) 0.0032(9) 0.0026(7) -0.0009(9)
Mo3 0.0222(9) 0.0365(11) 0.0270(10) -0.0007(9) 0.0025(7) -0.0005(9)
Fe1 0.0265(16) 0.049(2) 0.0249(16) 0.0054(15) 0.0098(13) -0.0016(14)
S1 0.018(3) 0.044(4) 0.031(3) 0.002(3) 0.004(2) 0.000(3)
S2 0.040(3) 0.042(4) 0.021(3) -0.002(3) 0.005(2) 0.002(3)
S3 0.026(3) 0.051(4) 0.025(3) -0.002(3) 0.006(2) 0.002(3)
S4 0.027(3) 0.056(4) 0.030(3) 0.006(3) 0.000(3) -0.012(3)
S100 0.062(5) 0.177(10) 0.043(4) -0.020(5) 0.026(3) -0.021(5)
Cl1 0.054(4) 0.051(4) 0.024(3) 0.006(3) 0.009(3) 0.000(3)
Cl2 0.024(3) 0.057(4) 0.047(3) 0.002(3) 0.012(2) -0.006(3)
Cl3 0.046(3) 0.052(4) 0.044(4) -0.005(3) 0.008(3) 0.012(3)
P1 0.031(3) 0.053(4) 0.028(3) -0.004(3) 0.004(3) 0.009(3)
P2 0.046(4) 0.044(4) 0.032(4) 0.005(3) 0.006(3) -0.006(3)
P3 0.042(3) 0.052(4) 0.022(3) 0.005(3) -0.002(3) -0.012(3)
P4 0.036(3) 0.048(4) 0.046(4) -0.001(3) -0.007(3) 0.000(3)
P5 0.035(3) 0.041(4) 0.046(4) -0.001(3) 0.001(3) -0.007(3)
P6 0.043(4) 0.045(4) 0.044(4) -0.004(3) 0.009(3) -0.001(3)
C1 0.071(17) 0.07(2) 0.036(15) -0.023(14) -0.007(13) 0.032(16)
C2 0.050(13) 0.056(17) 0.028(12) -0.016(12) 0.000(11) 0.020(12)
C3 0.072(16) 0.020(13) 0.067(18) 0.012(12) 0.008(14) 0.014(12)
C4 0.062(15) 0.045(15) 0.004(10) 0.003(10) 0.012(10) -0.005(12)
C5 0.036(13) 0.11(3) 0.051(17) -0.010(16) 0.018(12) 0.008(14)
C6 0.052(16) 0.07(2) 0.069(19) -0.006(16) -0.021(14) -0.008(14)
C7 0.083(19) 0.048(17) 0.040(15) 0.005(13) 0.010(13) -0.001(15)
C8 0.067(17) 0.042(16) 0.08(2) -0.001(15) 0.021(15) -0.009(14)
C9 0.073(18) 0.061(19) 0.046(16) 0.024(14) -0.006(14) 0.038(15)
C10 0.036(12) 0.066(18) 0.037(13) 0.012(13) 0.013(10) -0.002(12)
C11 0.054(15) 0.07(2) 0.08(2) -0.008(17) 0.051(15) 0.014(14)
C12 0.065(17) 0.040(16) 0.08(2) -0.029(15) -0.028(15) -0.019(14)
C13 0.09(2) 0.051(18) 0.043(16) 0.024(14) -0.007(15) -0.006(16)
C14 0.046(15) 0.10(2) 0.08(2) 0.025(18) 0.019(14) -0.005(16)
C15 0.060(16) 0.08(2) 0.020(12) -0.013(13) -0.022(12) -0.024(15)
C16 0.036(12) 0.09(2) 0.043(14) -0.024(14) 0.031(11) -0.001(13)
C17 0.048(14) 0.056(17) 0.054(16) 0.021(14) 0.014(12) 0.013(13)
C18 0.067(16) 0.065(19) 0.043(15) -0.028(14) 0.012(13) 0.004(15)

loop_
_atom_type_symbol
_atom_type_description
_atom_type_scat_dispersion_real
_atom_type_scat_dispersion_imag
_atom_type_scat_source
C C 0.0033 0.0016 'International Tables Vol C Tables 4.2.6.8 and 6.1.1.4'
H H 0.0000 0.0000 'International Tables Vol C Tables 4.2.6.8 and 6.1.1.4'
P P 0.1023 0.0942 'International Tables Vol C Tables 4.2.6.8 and 6.1.1.4'
S S 0.1246 0.1234 'International Tables Vol C Tables 4.2.6.8 and 6.1.1.4'
Cl Cl 0.1484 0.1585 'International Tables Vol C Tables 4.2.6.8 and 6.1.1.4'
Fe Fe 0.3463 0.8444 'International Tables Vol C Tables 4.2.6.8 and 6.1.1.4'
Mo Mo -1.6832 0.6857 'International Tables Vol C Tables 4.2.6.8 and 6.1.1.4'

loop_
_geom_angle_atom_site_label_1
_geom_angle_atom_site_label_2
_geom_angle_atom_site_label_3
_geom_angle
S2 Mo1 S1 105.5(2)
S2 Mo1 S3 100.8(2)
S1 Mo1 S3 105.4(2)
S2 Mo1 Cl1 159.2(2)
S1 Mo1 Cl1 82.49(19)
S3 Mo1 Cl1 95.36(19)
S2 Mo1 P1 88.6(2)
S1 Mo1 P1 162.9(2)
S3 Mo1 P1 80.9(2)
Cl1 Mo1 P1 81.0(2)
S2 Mo1 P2 83.6(2)
S1 Mo1 P2 93.7(2)
S3 Mo1 P2 158.3(2)
Cl1 Mo1 P2 76.68(19)
P1 Mo1 P2 77.9(2)
S2 Mo1 Fe1 52.15(16)
S1 Mo1 Fe1 100.25(16)
S3 Mo1 Fe1 51.59(14)
Cl1 Mo1 Fe1 146.59(16)
P1 Mo1 Fe1 96.11(17)
P2 Mo1 Fe1 135.61(17)
S2 Mo1 Mo3 101.15(17)
S1 Mo1 Mo3 53.44(14)
S3 Mo1 Mo3 53.52(15)
Cl1 Mo1 Mo3 99.00(15)
P1 Mo1 Mo3 134.34(15)
P2 Mo1 Mo3 147.02(17)
Fe1 Mo1 Mo3 59.55(9)
S2 Mo1 Mo2 54.20(15)
S1 Mo1 Mo2 53.34(14)
S3 Mo1 Mo2 99.53(16)
Cl1 Mo1 Mo2 135.67(15)
P1 Mo1 Mo2 142.43(16)
P2 Mo1 Mo2 100.16(15)
Fe1 Mo1 Mo2 58.82(8)
Mo3 Mo1 Mo2 59.91(6)
S1 Mo2 S4 106.53(19)
S1 Mo2 S2 104.5(2)
S4 Mo2 S2 100.4(2)
S1 Mo2 Cl2 83.14(18)
S4 Mo2 Cl2 160.7(2)
S2 Mo2 Cl2 93.0(2)
S1 Mo2 P3 163.23(19)
S4 Mo2 P3 86.8(2)
S2 Mo2 P3 82.4(2)
Cl2 Mo2 P3 81.23(19)
S1 Mo2 P4 93.4(2)
S4 Mo2 P4 84.6(2)
S2 Mo2 P4 159.0(2)
Cl2 Mo2 P4 78.0(2)
P3 Mo2 P4 77.5(2)
S1 Mo2 Fe1 100.48(14)
S4 Mo2 Fe1 51.45(17)
S2 Mo2 Fe1 51.85(15)
Cl2 Mo2 Fe1 144.64(18)
P3 Mo2 Fe1 95.78(16)
P4 Mo2 Fe1 136.03(18)
S1 Mo2 Mo3 53.42(13)
S4 Mo2 Mo3 54.73(14)
S2 Mo2 Mo3 99.97(14)
Cl2 Mo2 Mo3 136.46(15)
P3 Mo2 Mo3 141.40(16)
P4 Mo2 Mo3 99.54(15)
Fe1 Mo2 Mo3 59.49(8)
S1 Mo2 Mo1 53.61(14)
S4 Mo2 Mo1 100.11(15)
S2 Mo2 Mo1 52.88(14)
Cl2 Mo2 Mo1 99.05(15)
P3 Mo2 Mo1 135.31(17)
P4 Mo2 Mo1 146.78(17)
Fe1 Mo2 Mo1 58.84(8)
Mo3 Mo2 Mo1 59.72(6)
S1 Mo3 S3 106.8(2)
S1 Mo3 S4 105.46(18)
S3 Mo3 S4 99.0(2)
S1 Mo3 P5 162.1(2)
S3 Mo3 P5 87.1(2)
S4 Mo3 P5 82.8(2)
S1 Mo3 Cl3 82.4(2)
S3 Mo3 Cl3 160.54(18)
S4 Mo3 Cl3 94.8(2)
P5 Mo3 Cl3 81.0(2)
S1 Mo3 P6 91.7(2)
S3 Mo3 P6 85.5(2)
S4 Mo3 P6 159.9(2)
P5 Mo3 P6 77.9(2)
Cl3 Mo3 P6 76.9(2)
S1 Mo3 Fe1 100.05(16)
S3 Mo3 Fe1 51.51(14)
S4 Mo3 Fe1 50.85(17)
P5 Mo3 Fe1 97.46(18)
Cl3 Mo3 Fe1 145.25(16)
P6 Mo3 Fe1 137.06(18)
S1 Mo3 Mo1 53.93(15)
S3 Mo3 Mo1 54.44(15)
S4 Mo3 Mo1 99.61(17)
P5 Mo3 Mo1 141.52(17)
Cl3 Mo3 Mo1 136.24(15)
P6 Mo3 Mo1 98.87(17)
Fe1 Mo3 Mo1 58.83(8)
S1 Mo3 Mo2 53.64(14)
S3 Mo3 Mo2 100.59(14)
S4 Mo3 Mo2 53.40(13)
P5 Mo3 Mo2 136.15(17)
Cl3 Mo3 Mo2 98.64(14)
P6 Mo3 Mo2 145.24(17)
Fe1 Mo3 Mo2 58.74(8)
Mo1 Mo3 Mo2 60.37(6)
S4 Fe1 S3 108.3(2)
S4 Fe1 S2 109.2(2)
S3 Fe1 S2 108.6(2)
S4 Fe1 S100 115.7(3)
S3 Fe1 S100 120.2(3)
S2 Fe1 S100 93.3(3)
S4 Fe1 Mo2 56.10(16)
S3 Fe1 Mo2 106.41(18)
S2 Fe1 Mo2 56.50(17)
S100 Fe1 Mo2 131.2(2)
S4 Fe1 Mo1 106.7(2)
S3 Fe1 Mo1 56.64(16)
S2 Fe1 Mo1 55.41(16)
S100 Fe1 Mo1 134.1(3)
Mo2 Fe1 Mo1 62.34(8)
S4 Fe1 Mo3 56.82(17)
S3 Fe1 Mo3 55.55(16)
S2 Fe1 Mo3 105.47(19)
S100 Fe1 Mo3 161.2(3)
Mo2 Fe1 Mo3 61.76(8)
Mo1 Fe1 Mo3 61.62(9)
Mo3 S1 Mo2 72.94(17)
Mo3 S1 Mo1 72.63(16)
Mo2 S1 Mo1 73.05(17)
Fe1 S2 Mo1 72.44(18)
Fe1 S2 Mo2 71.65(19)
Mo1 S2 Mo2 72.91(17)
Fe1 S3 Mo3 72.94(18)
Fe1 S3 Mo1 71.77(16)
Mo3 S3 Mo1 72.04(15)
Fe1 S4 Mo2 72.4(2)
Fe1 S4 Mo3 72.33(19)
Mo2 S4 Mo3 71.88(18)
C100 S100 Fe1 117.1(8)
C2 P1 C1 101.0(11)
C2 P1 C3 103.7(12)
C1 P1 C3 103.0(12)
C2 P1 Mo1 118.5(8)
C1 P1 Mo1 118.2(8)
C3 P1 Mo1 110.4(8)
C6 P2 C4 101.4(11)
C6 P2 C5 104.7(12)
C4 P2 C5 104.3(11)
C6 P2 Mo1 120.0(9)
C4 P2 Mo1 106.8(7)
C5 P2 Mo1 117.4(9)
C8 P3 C7 103.6(12)
C8 P3 C9 104.4(12)
C7 P3 C9 103.1(12)
C8 P3 Mo2 118.1(9)
C7 P3 Mo2 115.5(8)
C9 P3 Mo2 110.4(8)
C11 P4 C12 106.9(13)
C11 P4 C10 104.1(12)
C12 P4 C10 99.5(11)
C11 P4 Mo2 118.4(10)
C12 P4 Mo2 118.0(9)
C10 P4 Mo2 107.4(9)
C13 P5 C14 103.9(14)
C13 P5 C15 102.5(12)
C14 P5 C15 103.8(12)
C13 P5 Mo3 117.2(9)
C14 P5 Mo3 117.0(10)
C15 P5 Mo3 110.6(8)
C17 P6 C18 103.0(12)
C17 P6 C16 100.9(11)
C18 P6 C16 107.9(11)
C17 P6 Mo3 120.2(9)
C18 P6 Mo3 117.0(8)
C16 P6 Mo3 106.2(8)
P1 C1 H1A 109.5
P1 C1 H1B 109.5
H1A C1 H1B 109.5
P1 C1 H1C 109.5
H1A C1 H1C 109.5
H1B C1 H1C 109.5
P1 C2 H2A 109.5
P1 C2 H2B 109.5
H2A C2 H2B 109.5
P1 C2 H2C 109.5
H2A C2 H2C 109.5
H2B C2 H2C 109.5
C4 C3 P1 110.7(18)
C4 C3 H3A 109.5
P1 C3 H3A 109.5
C4 C3 H3B 109.5
P1 C3 H3B 109.5
H3A C3 H3B 108.1
C3 C4 P2 109.4(15)
C3 C4 H4A 109.8
P2 C4 H4A 109.8
C3 C4 H4B 109.8
P2 C4 H4B 109.8
H4A C4 H4B 108.2
P2 C5 H5A 109.5
P2 C5 H5B 109.5
H5A C5 H5B 109.5
P2 C5 H5C 109.5
H5A C5 H5C 109.5
H5B C5 H5C 109.5
P2 C6 H6A 109.5
P2 C6 H6B 109.5
H6A C6 H6B 109.5
P2 C6 H6C 109.5
H6A C6 H6C 109.5
H6B C6 H6C 109.5
P3 C7 H7A 109.5
P3 C7 H7B 109.5
H7A C7 H7B 109.5
P3 C7 H7C 109.5
H7A C7 H7C 109.5
H7B C7 H7C 109.5
P3 C8 H8A 109.5
P3 C8 H8B 109.5
H8A C8 H8B 109.5
P3 C8 H8C 109.5
H8A C8 H8C 109.5
H8B C8 H8C 109.5
C10 C9 P3 110.6(17)
C10 C9 H9A 109.5
P3 C9 H9A 109.5
C10 C9 H9B 109.5
P3 C9 H9B 109.5
H9A C9 H9B 108.1
C9 C10 P4 110.5(15)
C9 C10 H10A 109.6
P4 C10 H10A 109.6
C9 C10 H10B 109.6
P4 C10 H10B 109.6
H10A C10 H10B 108.1
P4 C11 H11A 109.5
P4 C11 H11B 109.5
H11A C11 H11B 109.5
P4 C11 H11C 109.5
H11A C11 H11C 109.5
H11B C11 H11C 109.5
P4 C12 H12A 109.5
P4 C12 H12B 109.5
H12A C12 H12B 109.5
P4 C12 H12C 109.5
H12A C12 H12C 109.5
H12B C12 H12C 109.5
P5 C13 H13A 109.5
P5 C13 H13B 109.5
H13A C13 H13B 109.5
P5 C13 H13C 109.5
H13A C13 H13C 109.5
H13B C13 H13C 109.5
P5 C14 H14A 109.5
P5 C14 H14B 109.5
H14A C14 H14B 109.5
P5 C14 H14C 109.5
H14A C14 H14C 109.5
H14B C14 H14C 109.5
C16 C15 P5 111.2(16)
C16 C15 H15A 109.4
P5 C15 H15A 109.4
C16 C15 H15B 109.4
P5 C15 H15B 109.4
H15A C15 H15B 108.0
C15 C16 P6 110.2(16)
C15 C16 H16A 109.6
P6 C16 H16A 109.6
C15 C16 H16B 109.6
P6 C16 H16B 109.6
H16A C16 H16B 108.1
P6 C17 H17A 109.5
P6 C17 H17B 109.5
H17A C17 H17B 109.5
P6 C17 H17C 109.5
H17A C17 H17C 109.5
H17B C17 H17C 109.5
P6 C18 H18A 109.5
P6 C18 H18B 109.5
H18A C18 H18B 109.5
P6 C18 H18C 109.5
H18A C18 H18C 109.5
H18B C18 H18C 109.5
C101 C100 C105 116(2)
C101 C100 S100 127.3(19)
C105 C100 S100 117.0(16)
C100 C101 C102 121(3)
C100 C101 H101 119.5
C102 C101 H101 119.5
C103 C102 C101 119(3)
C103 C102 H102 120.6
C101 C102 H102 120.6
C104 C103 C102 123(4)
C104 C103 H103 118.6
C102 C103 H103 118.6
C103 C104 C105 120(3)
C103 C104 H104 120.0
C105 C104 H104 120.0
C104 C105 C100 121(2)
C104 C105 H105 119.7
C100 C105 H105 119.7

loop_
_geom_bond_atom_site_label_1
_geom_bond_atom_site_label_2
_geom_bond_distance
Mo1 S2 2.347(6)
Mo1 S1 2.368(6)
Mo1 S3 2.391(6)
Mo1 Cl1 2.509(6)
Mo1 P1 2.531(6)
Mo1 P2 2.562(7)
Mo1 Fe1 2.719(3)
Mo1 Mo3 2.796(3)
Mo1 Mo2 2.814(2)
Mo2 S1 2.360(6)
Mo2 S4 2.366(6)
Mo2 S2 2.388(6)
Mo2 Cl2 2.536(5)
Mo2 P3 2.545(6)
Mo2 P4 2.573(7)
Mo2 Fe1 2.718(3)
Mo2 Mo3 2.801(2)
Mo3 S1 2.353(5)
Mo3 S3 2.363(6)
Mo3 S4 2.406(6)
Mo3 P5 2.526(6)
Mo3 Cl3 2.533(6)
Mo3 P6 2.585(7)
Mo3 Fe1 2.739(4)
Fe1 S4 2.229(7)
Fe1 S3 2.243(6)
Fe1 S2 2.252(6)
Fe1 S100 2.270(8)
S100 C100 1.73(2)
P1 C2 1.78(2)
P1 C1 1.80(2)
P1 C3 1.83(2)
P2 C6 1.80(2)
P2 C4 1.83(2)
P2 C5 1.88(2)
P3 C8 1.78(3)
P3 C7 1.82(2)
P3 C9 1.85(2)
P4 C11 1.81(2)
P4 C12 1.82(2)
P4 C10 1.82(2)
P5 C13 1.76(2)
P5 C14 1.83(3)
P5 C15 1.844(19)
P6 C17 1.79(2)
P6 C18 1.80(3)
P6 C16 1.87(2)
C1 H1A 0.9600
C1 H1B 0.9600
C1 H1C 0.9600
C2 H2A 0.9600
C2 H2B 0.9600
C2 H2C 0.9600
C3 C4 1.54(3)
C3 H3A 0.9700
C3 H3B 0.9700
C4 H4A 0.9700
C4 H4B 0.9700
C5 H5A 0.9600
C5 H5B 0.9600
C5 H5C 0.9600
C6 H6A 0.9600
C6 H6B 0.9600
C6 H6C 0.9600
C7 H7A 0.9600
C7 H7B 0.9600
C7 H7C 0.9600
C8 H8A 0.9600
C8 H8B 0.9600
C8 H8C 0.9600
C9 C10 1.52(3)
C9 H9A 0.9700
C9 H9B 0.9700
C10 H10A 0.9700
C10 H10B 0.9700
C11 H11A 0.9600
C11 H11B 0.9600
C11 H11C 0.9600
C12 H12A 0.9600
C12 H12B 0.9600
C12 H12C 0.9600
C13 H13A 0.9600
C13 H13B 0.9600
C13 H13C 0.9600
C14 H14A 0.9600
C14 H14B 0.9600
C14 H14C 0.9600
C15 C16 1.48(3)
C15 H15A 0.9700
C15 H15B 0.9700
C16 H16A 0.9700
C16 H16B 0.9700
C17 H17A 0.9600
C17 H17B 0.9600
C17 H17C 0.9600
C18 H18A 0.9600
C18 H18B 0.9600
C18 H18C 0.9600
C100 C101 1.381(17)
C100 C105 1.439(17)
C101 C102 1.43(4)
C101 H101 0.9300
C102 C103 1.33(4)
C102 H102 0.9300
C103 C104 1.32(4)
C103 H103 0.9300
C104 C105 1.392(17)
C104 H104 0.9300
C105 H105 0.9300
